data_4301651
loop_
_publ_author_name
'Shuting Wu'
'Liqing Ma'
'La-Sheng Long'
'Lan-Sun Zheng'
'Wenbin Lin'

_publ_section_title
;
Three-Dimensional Metal-Organic Frameworks Based on Functionalized
Tetracarboxylate Linkers: Synthesis, Strucures, and Gas Sorption Studies
;
_journal_name_full 'Inorganic Chemistry'
_journal_page_first 2436
_journal_page_last 2442
_journal_paper_doi 10.1021/ic801631w
_journal_volume 48
_journal_year 2009
_chemical_formula_sum 'C20 H11 Cu N0 O7'
_chemical_formula_weight 426.83
_chemical_name_systematic
; 
 ? 
;
_space_group_IT_number 66
_symmetry_cell_setting orthorhombic
_symmetry_space_group_name_Hall '-C 2 2c'
_symmetry_space_group_name_H-M 'C c c m'
_atom_sites_solution_hydrogens geom
_atom_sites_solution_primary direct
_atom_sites_solution_secondary difmap
_audit_creation_method SHELXL-97
_cell_angle_alpha 90.00
_cell_angle_beta 90.00
_cell_angle_gamma 90.00
_cell_formula_units_Z 8
_cell_length_a 15.9568(15)
_cell_length_b 29.329(2)
_cell_length_c 28.657(2)
_cell_measurement_temperature 293(2)
_cell_measurement_theta_max 0.845
_cell_measurement_theta_min 0.793
_cell_volume 13411.4(18)
_computing_structure_refinement 'SHELXL-97 (Sheldrick, 1997)'
_computing_structure_solution 'SHELXS-97 (Sheldrick, 1990)'
_diffrn_ambient_temperature 293(2)
_diffrn_measured_fraction_theta_full 0.982
_diffrn_measured_fraction_theta_max 0.982
_diffrn_radiation_monochromator graphite
_diffrn_radiation_source 'fine-focus sealed tube'
_diffrn_radiation_type CuK\a
_diffrn_radiation_wavelength 1.54178
_diffrn_reflns_av_R_equivalents 0.0546
_diffrn_reflns_av_sigmaI/netI 0.0416
_diffrn_reflns_limit_h_max 15
_diffrn_reflns_limit_h_min -15
_diffrn_reflns_limit_k_max 26
_diffrn_reflns_limit_k_min -29
_diffrn_reflns_limit_l_max 27
_diffrn_reflns_limit_l_min -20
_diffrn_reflns_number 17727
_diffrn_reflns_theta_full 49.98
_diffrn_reflns_theta_max 49.98
_diffrn_reflns_theta_min 3.01
_exptl_absorpt_coefficient_mu 0.561
_exptl_absorpt_correction_T_max 0.8498
_exptl_absorpt_correction_T_min 0.7668
_exptl_absorpt_correction_type multi-scan
_exptl_absorpt_process_details Sadabs
_exptl_crystal_colour Blue
_exptl_crystal_density_diffrn 0.423
_exptl_crystal_density_method 'not measured'
_exptl_crystal_description Block
_exptl_crystal_F_000 1728
_exptl_crystal_size_max 0.50
_exptl_crystal_size_mid 0.45
_exptl_crystal_size_min 0.30
_refine_diff_density_max 0.371
_refine_diff_density_min -0.990
_refine_diff_density_rms 0.030
_refine_ls_extinction_coef 0.000023(12)
_refine_ls_extinction_expression Fc^*^=kFc[1+0.001xFc^2^\l^3^/sin(2\q)]^-1/4^
_refine_ls_extinction_method SHELXL
_refine_ls_goodness_of_fit_ref 0.917
_refine_ls_hydrogen_treatment mixed
_refine_ls_matrix_type full
_refine_ls_number_parameters 136
_refine_ls_number_reflns 3486
_refine_ls_number_restraints 96
_refine_ls_restrained_S_all 1.020
_refine_ls_R_factor_all 0.0795
_refine_ls_R_factor_gt 0.0571
_refine_ls_shift/su_max 0.000
_refine_ls_shift/su_mean 0.000
_refine_ls_structure_factor_coef Fsqd
_refine_ls_weighting_details 'calc w=1/[\s^2^(Fo^2^)+(0.1072P)^2^+0.0000P] where P=(Fo^2^+2Fc^2^)/3'
_refine_ls_weighting_scheme calc
_refine_ls_wR_factor_gt 0.1620
_refine_ls_wR_factor_ref 0.1708
_reflns_number_gt 1997
_reflns_number_total 3486
_reflns_threshold_expression >2sigma(I)
_cod_data_source_file ic801631w_si_001_1.cif
_cod_data_source_block 5
_cod_depositor_comments
;
The following automatic conversions were performed:
'_symmetry_cell_setting' value 'Orthorhombic' changed to 'orthorhombic'
according to '/home/saulius/struct/CIF-dictionaries/cif_core.dic'
dictionary named 'cif_core.dic' version 2.4.1 from 2010-06-29.

Automatic conversion script
Id: cif_fix_enum 1527 2010-12-29 10:47:43Z saulius 
;
_cod_original_cell_volume 13411.3(19)
_cod_database_code 4301651

loop_
_symmetry_equiv_pos_as_xyz
'x, y, z'
'-x, -y, z'
'-x, y, -z+1/2'
'x, -y, -z+1/2'
'x+1/2, y+1/2, z'
'-x+1/2, -y+1/2, z'
'-x+1/2, y+1/2, -z+1/2'
'x+1/2, -y+1/2, -z+1/2'
'-x, -y, -z'
'x, y, -z'
'x, -y, z-1/2'
'-x, y, z-1/2'
'-x+1/2, -y+1/2, -z'
'x+1/2, y+1/2, -z'
'x+1/2, -y+1/2, z-1/2'
'-x+1/2, y+1/2, z-1/2'

loop_
_atom_site_label
_atom_site_type_symbol
_atom_site_fract_x
_atom_site_fract_y
_atom_site_fract_z
_atom_site_U_iso_or_equiv
_atom_site_adp_type
_atom_site_occupancy
_atom_site_symmetry_multiplicity
_atom_site_calc_flag
_atom_site_refinement_flags
_atom_site_disorder_assembly
_atom_site_disorder_group
Cu1 Cu 0.18503(5) 0.22270(2) 0.0000 0.1145(5) Uani 1 2 d SU . .
C1 C 0.1851(4) 0.29853(16) -0.06211(15) 0.1176(14) Uani 1 1 d U . .
O1 O 0.2543(2) 0.31019(9) -0.04801(9) 0.1261(11) Uani 1 1 d U . .
O2 O 0.1420(2) 0.26355(9) -0.04804(9) 0.1343(11) Uani 1 1 d U . .
C9 C 0.0340(3) 0.45006(14) -0.21432(15) 0.1276(15) Uani 1 1 d U . .
C8 C 0.0364(3) 0.40236(12) -0.21307(14) 0.1259(15) Uani 1 1 d U . .
C3 C 0.1854(3) 0.36386(16) -0.11829(16) 0.1388(16) Uani 1 1 d U . .
H3A H 0.2360 0.3733 -0.1054 0.167 Uiso 1 1 calc R . .
C2 C 0.1463(4) 0.32489(15) -0.10120(17) 0.1281(14) Uani 1 1 d U . .
C7 C 0.0701(4) 0.31303(15) -0.11967(17) 0.1423(16) Uani 1 1 d U . .
H7A H 0.0422 0.2877 -0.1078 0.171 Uiso 1 1 calc R . .
C10 C 0.0000 0.47427(16) -0.2500 0.1187(18) Uani 1 2 d SU . .
O1W O 0.0776(3) 0.17895(14) 0.0000 0.1815(18) Uani 1 2 d SU . .
C4 C 0.1493(4) 0.38909(15) -0.15466(18) 0.1495(17) Uani 1 1 d U . .
H4A H 0.1774 0.4145 -0.1663 0.179 Uiso 1 1 calc R . .
C5 C 0.0728(4) 0.37699(14) -0.17363(16) 0.1246(14) Uani 1 1 d U . .
C6 C 0.0327(3) 0.33813(15) -0.15620(16) 0.1439(16) Uani 1 1 d U . .
H6A H -0.0183 0.3289 -0.1686 0.173 Uiso 1 1 calc R . .
C11 C 0.0000 0.38008(18) -0.2500 0.1299(19) Uani 1 2 d SU . .
H11A H 0.0000 0.3484 -0.2500 0.156 Uiso 1 2 calc SR . .
O3 O 0.0724(3) 0.47183(15) -0.17709(19) 0.276(2) Uani 1 1 d U . .
H1W H -0.001(8) 0.179(6) 0.017(10) 0.96(13) Uiso 1 1 d . . .

loop_
_atom_site_aniso_label
_atom_site_aniso_U_11
_atom_site_aniso_U_22
_atom_site_aniso_U_33
_atom_site_aniso_U_23
_atom_site_aniso_U_13
_atom_site_aniso_U_12
Cu1 0.1901(10) 0.0795(5) 0.0739(6) 0.000 0.000 -0.0082(5)
C1 0.179(5) 0.100(3) 0.074(3) 0.002(3) -0.007(3) 0.022(4)
O1 0.181(3) 0.1069(19) 0.091(2) 0.0154(15) -0.018(2) -0.010(2)
O2 0.194(3) 0.1087(18) 0.100(2) 0.0165(17) -0.0058(19) -0.0093(19)
C9 0.182(4) 0.117(3) 0.084(3) -0.023(3) -0.026(3) -0.007(3)
C8 0.203(4) 0.079(2) 0.095(3) -0.001(2) -0.029(3) -0.001(3)
C3 0.179(4) 0.125(3) 0.113(3) 0.026(3) -0.026(3) -0.029(3)
C2 0.179(4) 0.102(3) 0.103(3) 0.004(3) -0.006(3) -0.001(3)
C7 0.194(5) 0.120(3) 0.113(4) 0.020(3) -0.008(3) -0.007(3)
C10 0.163(5) 0.095(3) 0.098(4) 0.000 -0.017(4) 0.000
O1W 0.206(4) 0.143(3) 0.195(4) 0.000 0.000 -0.042(3)
C4 0.209(5) 0.112(3) 0.127(4) 0.025(3) -0.025(4) -0.023(3)
C5 0.171(4) 0.097(3) 0.106(3) 0.006(3) -0.010(3) -0.007(3)
C6 0.201(5) 0.112(3) 0.118(3) 0.014(3) -0.027(3) -0.025(3)
C11 0.190(5) 0.089(3) 0.111(4) 0.000 -0.026(4) 0.000
O3 0.344(5) 0.218(4) 0.267(5) 0.007(4) -0.031(4) 0.002(4)

loop_
_atom_type_symbol
_atom_type_description
_atom_type_scat_dispersion_real
_atom_type_scat_dispersion_imag
_atom_type_scat_source
C C 0.0181 0.0091 'International Tables Vol C Tables 4.2.6.8 and 6.1.1.4'
H H 0.0000 0.0000 'International Tables Vol C Tables 4.2.6.8 and 6.1.1.4'
N N 0.0311 0.0180 'International Tables Vol C Tables 4.2.6.8 and 6.1.1.4'
O O 0.0492 0.0322 'International Tables Vol C Tables 4.2.6.8 and 6.1.1.4'
Cu Cu -1.9646 0.5888 'International Tables Vol C Tables 4.2.6.8 and 6.1.1.4'

loop_
_geom_angle_atom_site_label_1
_geom_angle_atom_site_label_2
_geom_angle_atom_site_label_3
_geom_angle
_geom_angle_site_symmetry_1
_geom_angle_site_symmetry_3
_geom_angle_publ_flag
O1 Cu1 O1 90.38(17) 6 13 ?
O1 Cu1 O2 169.21(12) 6 10 ?
O1 Cu1 O2 88.89(11) 13 10 ?
O1 Cu1 O2 88.89(11) 6 . ?
O1 Cu1 O2 169.21(12) 13 . ?
O2 Cu1 O2 89.82(16) 10 . ?
O1 Cu1 O1W 95.84(13) 6 . ?
O1 Cu1 O1W 95.84(13) 13 . ?
O2 Cu1 O1W 94.94(13) 10 . ?
O2 Cu1 O1W 94.94(13) . . ?
O1 Cu1 Cu1 84.77(10) 6 13 ?
O1 Cu1 Cu1 84.77(10) 13 13 ?
O2 Cu1 Cu1 84.44(9) 10 13 ?
O2 Cu1 Cu1 84.44(9) . 13 ?
O1W Cu1 Cu1 179.12(14) . 13 ?
O1 C1 O2 126.5(4) . . ?
O1 C1 C2 118.4(5) . . ?
O2 C1 C2 114.9(5) . . ?
C1 O1 Cu1 123.1(3) . 13 ?
C1 O2 Cu1 121.2(3) . . ?
C10 C9 O3 121.0(4) . . ?
C10 C9 C8 123.6(4) . . ?
O3 C9 C8 115.4(4) . . ?
C11 C8 C9 116.4(4) . . ?
C11 C8 C5 121.2(4) . . ?
C9 C8 C5 122.4(4) . . ?
C2 C3 C4 120.8(5) . . ?
C7 C2 C3 118.0(5) . . ?
C7 C2 C1 121.7(5) . . ?
C3 C2 C1 120.2(6) . . ?
C2 C7 C6 121.9(5) . . ?
C9 C10 C9 116.9(5) 3_554 . ?
C9 C10 C10 121.5(2) 3_554 2_565 ?
C9 C10 C10 121.5(2) . 2_565 ?
C5 C4 C3 121.3(5) . . ?
C4 C5 C6 118.2(5) . . ?
C4 C5 C8 121.3(4) . . ?
C6 C5 C8 120.4(5) . . ?
C5 C6 C7 119.8(5) . . ?
C8 C11 C8 123.2(5) . 3_554 ?

loop_
_geom_bond_atom_site_label_1
_geom_bond_atom_site_label_2
_geom_bond_distance
_geom_bond_site_symmetry_2
_geom_bond_publ_flag
Cu1 O1 1.939(3) 6 ?
Cu1 O1 1.939(3) 13 ?
Cu1 O2 1.950(3) 10 ?
Cu1 O2 1.950(3) . ?
Cu1 O1W 2.142(5) . ?
Cu1 Cu1 2.6196(15) 13 ?
C1 O1 1.224(5) . ?
C1 O2 1.299(5) . ?
C1 C2 1.495(6) . ?
O1 Cu1 1.939(3) 13 ?
C9 C10 1.358(4) . ?
C9 O3 1.386(5) . ?
C9 C8 1.400(5) . ?
C8 C11 1.373(4) . ?
C8 C5 1.472(5) . ?
C3 C2 1.391(5) . ?
C3 C4 1.402(5) . ?
C2 C7 1.372(5) . ?
C7 C6 1.412(5) . ?
C10 C9 1.358(4) 3_554 ?
C10 C10 1.509(10) 2_565 ?
C4 C5 1.383(5) . ?
C5 C6 1.399(5) . ?
C11 C8 1.373(4) 3_554 ?
